data_7022945
loop_
_publ_author_name
'Alagesan, Mani'
'Bhuvanesh, Nattamai S. P.'
'Dharmaraj, Nallasamy'

_publ_section_title
;
 Potentially cytotoxic new copper(II) hydrazone complexes: synthesis,
 crystal structure and biological properties.
;
_journal_issue 19
_journal_name_full 'Dalton transactions (Cambridge, England : 2003)'
_journal_page_first 7210
_journal_page_last 7223
_journal_paper_doi 10.1039/c3dt50371b
_journal_volume 42
_journal_year 2013
_chemical_formula_sum 'C15 H16 Cl Cu N3 O2'
_chemical_formula_weight 369.30
_chemical_name_systematic
;
?
;
_space_group_IT_number 2
_symmetry_cell_setting triclinic
_symmetry_space_group_name_Hall '-P 1'
_symmetry_space_group_name_H-M 'P -1'
_atom_sites_solution_hydrogens geom
_atom_sites_solution_primary direct
_atom_sites_solution_secondary difmap
_audit_creation_method SHELXL-97
_cell_angle_alpha 85.320(6)
_cell_angle_beta 86.289(5)
_cell_angle_gamma 81.042(5)
_cell_formula_units_Z 2
_cell_length_a 7.2500(7)
_cell_length_b 9.4099(9)
_cell_length_c 11.1819(10)
_cell_measurement_reflns_used 2445
_cell_measurement_temperature 110(2)
_cell_measurement_theta_max 60.78
_cell_measurement_theta_min 3.97
_cell_volume 749.98(12)
_computing_cell_refinement
;
CELL-NOW (Sheldrick, 2003) and SAINT (BRUKER-NONIUS, 2003)
;
_computing_data_collection 'FRAMBO (BRUKER-NONIUS, 2003)'
_computing_data_reduction 'Bruker APEX2'
_computing_molecular_graphics 'X-SEED (Barbour, 2001)'
_computing_publication_material 'Bruker SHELXTL'
_computing_structure_refinement 'SHELXL-97 (Sheldrick, 2008)'
_computing_structure_solution 'SHELXS-97 (Sheldrick, 2008)'
_diffrn_ambient_temperature 110(2)
_diffrn_measured_fraction_theta_full 0.959
_diffrn_measured_fraction_theta_max 0.959
_diffrn_measurement_device_type 'BRUKER GADDS D8 Discover'
_diffrn_measurement_method 'phi and omega scans'
_diffrn_radiation_monochromator graphite
_diffrn_radiation_source 'fine-focus sealed tube'
_diffrn_radiation_type CuK\a
_diffrn_radiation_wavelength 1.54178
_diffrn_reflns_av_R_equivalents 0.1001
_diffrn_reflns_av_sigmaI/netI 0.0921
_diffrn_reflns_limit_h_max 7
_diffrn_reflns_limit_h_min -8
_diffrn_reflns_limit_k_max 10
_diffrn_reflns_limit_k_min -10
_diffrn_reflns_limit_l_max 12
_diffrn_reflns_limit_l_min -12
_diffrn_reflns_number 12160
_diffrn_reflns_theta_full 59.98
_diffrn_reflns_theta_max 59.98
_diffrn_reflns_theta_min 3.97
_diffrn_standards_decay_% 0
_diffrn_standards_interval_count 0
_diffrn_standards_number 0
_exptl_absorpt_coefficient_mu 3.786
_exptl_absorpt_correction_T_max 0.9281
_exptl_absorpt_correction_T_min 0.7033
_exptl_absorpt_correction_type multi-scan
_exptl_absorpt_process_details 'SADABS; (Sheldrick, 2006)'
_exptl_crystal_colour green
_exptl_crystal_density_diffrn 1.635
_exptl_crystal_density_method 'not measured'
_exptl_crystal_description needle
_exptl_crystal_F_000 378
_exptl_crystal_size_max 0.10
_exptl_crystal_size_mid 0.02
_exptl_crystal_size_min 0.02
_refine_diff_density_max 0.620
_refine_diff_density_min -0.710
_refine_diff_density_rms 0.119
_refine_ls_extinction_method none
_refine_ls_goodness_of_fit_ref 1.074
_refine_ls_hydrogen_treatment constr
_refine_ls_matrix_type full
_refine_ls_number_parameters 201
_refine_ls_number_reflns 2131
_refine_ls_number_restraints 0
_refine_ls_restrained_S_all 1.074
_refine_ls_R_factor_all 0.0677
_refine_ls_R_factor_gt 0.0500
_refine_ls_shift/su_max 0.000
_refine_ls_shift/su_mean 0.000
_refine_ls_structure_factor_coef Fsqd
_refine_ls_weighting_details 'calc w=1/[\s^2^(Fo^2^)+(0.0514P)^2^+0.0000P] where P=(Fo^2^+2Fc^2^)/3'
_refine_ls_weighting_scheme calc
_refine_ls_wR_factor_gt 0.1030
_refine_ls_wR_factor_ref 0.1084
_reflns_number_gt 1538
_reflns_number_total 2131
_reflns_threshold_expression >2sigma(I)
_cod_data_source_file c3dt50371b.txt
_cod_data_source_block ndb_a
_cod_depositor_comments
;
The following automatic conversions were performed:

'_symmetry_cell_setting' value 'Triclinic' changed to 'triclinic'
according to /home/saulius/struct/CIF-dictionaries/cif_core.dic
dictionary named 'cif_core.dic' version 2.4.2 from 2011-04-26.

Automatic conversion script
Id: cif_fix_values 1891 2012-01-12 08:04:46Z andrius 
;
_cod_original_sg_symbol_H-M P-1
_cod_database_code 7022945

loop_
_symmetry_equiv_pos_as_xyz
'x, y, z'
'-x, -y, -z'

loop_
_atom_site_label
_atom_site_type_symbol
_atom_site_fract_x
_atom_site_fract_y
_atom_site_fract_z
_atom_site_U_iso_or_equiv
_atom_site_adp_type
_atom_site_occupancy
_atom_site_symmetry_multiplicity
_atom_site_calc_flag
_atom_site_refinement_flags
Cu1 Cu 0.70855(9) 0.93224(7) 0.82111(6) 0.0134(2) Uani 1 1 d .
Cl1 Cl 0.63099(16) 0.80548(12) 0.67669(10) 0.0181(3) Uani 1 1 d .
C1 C 0.6484(6) 1.1682(5) 0.6201(4) 0.0161(12) Uani 1 1 d .
H1 H 0.6438 1.0944 0.5677 0.019 Uiso 1 1 calc R
C2 C 0.6362(6) 1.3088(5) 0.5731(4) 0.0171(12) Uani 1 1 d .
H2 H 0.6246 1.3315 0.4893 0.021 Uiso 1 1 calc R
C3 C 0.6412(6) 1.4166(5) 0.6488(4) 0.0178(12) Uani 1 1 d .
H3 H 0.6333 1.5142 0.6178 0.021 Uiso 1 1 calc R
C4 C 0.6579(6) 1.3804(5) 0.7708(4) 0.0139(12) Uani 1 1 d .
H4 H 0.6605 1.4534 0.8243 0.017 Uiso 1 1 calc R
C5 C 0.6708(6) 1.2377(5) 0.8139(4) 0.0104(11) Uani 1 1 d .
C6 C 0.6966(6) 1.1859(5) 0.9409(4) 0.0107(11) Uani 1 1 d .
C7 C 0.6957(6) 1.2849(5) 1.0375(4) 0.0170(12) Uani 1 1 d .
H7A H 0.6468 1.2412 1.1131 0.026 Uiso 1 1 calc R
H7B H 0.6162 1.3765 1.0163 0.026 Uiso 1 1 calc R
H7C H 0.8235 1.3026 1.0469 0.026 Uiso 1 1 calc R
C8 C 0.7654(6) 0.8321(5) 1.0516(4) 0.0138(12) Uani 1 1 d .
C9 C 0.8113(6) 0.7291(5) 1.1577(4) 0.0114(11) Uani 1 1 d .
C10 C 0.7935(6) 0.7704(5) 1.2752(4) 0.0135(11) Uani 1 1 d .
H10 H 0.7493 0.8680 1.2904 0.016 Uiso 1 1 calc R
C11 C 0.8400(6) 0.6699(5) 1.3698(4) 0.0166(12) Uani 1 1 d .
H11 H 0.8287 0.6992 1.4496 0.020 Uiso 1 1 calc R
C12 C 0.9030(7) 0.5271(5) 1.3491(4) 0.0201(12) Uani 1 1 d .
H12 H 0.9344 0.4587 1.4147 0.024 Uiso 1 1 calc R
C13 C 0.9203(7) 0.4837(5) 1.2329(4) 0.0180(12) Uani 1 1 d .
H13 H 0.9640 0.3858 1.2184 0.022 Uiso 1 1 calc R
C14 C 0.8731(6) 0.5847(5) 1.1378(4) 0.0145(12) Uani 1 1 d .
H14 H 0.8830 0.5549 1.0582 0.017 Uiso 1 1 calc R
C15 C 1.0987(7) 0.8972(5) 0.6551(4) 0.0206(13) Uani 1 1 d .
H15A H 1.2332 0.8628 0.6577 0.031 Uiso 1 1 calc R
H15B H 1.0784 0.9910 0.6091 0.031 Uiso 1 1 calc R
H15C H 1.0388 0.8278 0.6164 0.031 Uiso 1 1 calc R
N1 N 0.6665(5) 1.1318(4) 0.7382(3) 0.0115(9) Uani 1 1 d .
N2 N 0.7195(5) 1.0470(4) 0.9571(3) 0.0102(9) Uani 1 1 d .
N3 N 0.7553(5) 0.9730(4) 1.0676(3) 0.0118(9) Uani 1 1 d .
O1 O 0.7414(4) 0.7789(3) 0.9535(3) 0.0146(8) Uani 1 1 d .
O2 O 1.0192(4) 0.9118(3) 0.7750(3) 0.0174(8) Uani 1 1 d .
H2A H 1.1015 0.9294 0.8203 0.026 Uiso 1 1 d R

loop_
_atom_site_aniso_label
_atom_site_aniso_U_11
_atom_site_aniso_U_22
_atom_site_aniso_U_33
_atom_site_aniso_U_23
_atom_site_aniso_U_13
_atom_site_aniso_U_12
Cu1 0.0197(5) 0.0111(4) 0.0108(4) -0.0022(3) -0.0027(3) -0.0047(3)
Cl1 0.0254(8) 0.0162(7) 0.0150(7) -0.0060(5) -0.0052(5) -0.0063(5)
C1 0.015(3) 0.016(3) 0.018(3) -0.004(2) -0.005(2) 0.000(2)
C2 0.020(3) 0.016(3) 0.013(3) 0.010(2) -0.004(2) -0.002(2)
C3 0.017(3) 0.014(3) 0.022(3) 0.002(2) -0.003(2) -0.001(2)
C4 0.014(3) 0.018(3) 0.010(3) -0.004(2) 0.004(2) -0.004(2)
C5 0.005(3) 0.018(3) 0.009(3) -0.004(2) -0.0007(19) -0.002(2)
C6 0.010(3) 0.007(3) 0.015(3) -0.005(2) 0.002(2) -0.0001(19)
C7 0.019(3) 0.014(3) 0.018(3) -0.003(2) -0.004(2) -0.004(2)
C8 0.007(3) 0.016(3) 0.018(3) -0.002(2) 0.001(2) -0.003(2)
C9 0.013(3) 0.010(3) 0.012(3) 0.001(2) 0.001(2) -0.004(2)
C10 0.016(3) 0.014(3) 0.011(3) -0.003(2) -0.001(2) -0.005(2)
C11 0.022(3) 0.025(3) 0.005(3) -0.005(2) -0.002(2) -0.008(2)
C12 0.031(3) 0.018(3) 0.013(3) 0.003(2) -0.005(2) -0.009(2)
C13 0.027(3) 0.006(3) 0.022(3) -0.001(2) -0.002(2) -0.005(2)
C14 0.012(3) 0.019(3) 0.013(3) -0.006(2) 0.002(2) -0.003(2)
C15 0.024(3) 0.025(3) 0.016(3) -0.010(2) -0.001(2) -0.009(2)
N1 0.010(2) 0.014(2) 0.009(2) -0.0007(18) -0.0016(17) 0.0026(17)
N2 0.010(2) 0.015(2) 0.006(2) -0.0007(18) 0.0002(16) -0.0053(17)
N3 0.014(2) 0.010(2) 0.011(2) -0.0032(18) -0.0013(17) -0.0006(17)
O1 0.025(2) 0.0114(19) 0.0089(19) -0.0020(15) -0.0046(14) -0.0043(14)
O2 0.020(2) 0.022(2) 0.012(2) -0.0014(15) -0.0053(15) -0.0041(15)

loop_
_atom_type_symbol
_atom_type_description
_atom_type_scat_dispersion_real
_atom_type_scat_dispersion_imag
_atom_type_scat_source
C C 0.0181 0.0091 'International Tables Vol C Tables 4.2.6.8 and 6.1.1.4'
H H 0.0000 0.0000 'International Tables Vol C Tables 4.2.6.8 and 6.1.1.4'
N N 0.0311 0.0180 'International Tables Vol C Tables 4.2.6.8 and 6.1.1.4'
O O 0.0492 0.0322 'International Tables Vol C Tables 4.2.6.8 and 6.1.1.4'
Cl Cl 0.3639 0.7018 'International Tables Vol C Tables 4.2.6.8 and 6.1.1.4'
Cu Cu -1.9646 0.5888 'International Tables Vol C Tables 4.2.6.8 and 6.1.1.4'

loop_
_geom_angle_atom_site_label_1
_geom_angle_atom_site_label_2
_geom_angle_atom_site_label_3
_geom_angle
N2 Cu1 O1 79.30(14)
N2 Cu1 N1 79.98(16)
O1 Cu1 N1 159.11(15)
N2 Cu1 Cl1 167.74(11)
O1 Cu1 Cl1 99.82(10)
N1 Cu1 Cl1 99.87(11)
N2 Cu1 O2 93.73(13)
O1 Cu1 O2 92.80(12)
N1 Cu1 O2 91.14(13)
Cl1 Cu1 O2 98.52(9)
N1 C1 C2 122.0(5)
N1 C1 H1 119.0
C2 C1 H1 119.0
C1 C2 C3 119.3(5)
C1 C2 H2 120.3
C3 C2 H2 120.3
C2 C3 C4 119.1(4)
C2 C3 H3 120.4
C4 C3 H3 120.4
C5 C4 C3 119.5(5)
C5 C4 H4 120.2
C3 C4 H4 120.2
N1 C5 C4 120.9(4)
N1 C5 C6 114.8(4)
C4 C5 C6 124.3(4)
N2 C6 C5 112.6(4)
N2 C6 C7 124.7(4)
C5 C6 C7 122.8(4)
C6 C7 H7A 109.5
C6 C7 H7B 109.5
H7A C7 H7B 109.5
C6 C7 H7C 109.5
H7A C7 H7C 109.5
H7B C7 H7C 109.5
O1 C8 N3 125.8(4)
O1 C8 C9 117.3(4)
N3 C8 C9 116.9(4)
C10 C9 C14 118.8(4)
C10 C9 C8 123.0(4)
C14 C9 C8 118.2(4)
C11 C10 C9 120.3(5)
C11 C10 H10 119.9
C9 C10 H10 119.9
C10 C11 C12 120.5(5)
C10 C11 H11 119.8
C12 C11 H11 119.8
C11 C12 C13 120.1(4)
C11 C12 H12 120.0
C13 C12 H12 120.0
C12 C13 C14 119.4(5)
C12 C13 H13 120.3
C14 C13 H13 120.3
C13 C14 C9 120.9(5)
C13 C14 H14 119.6
C9 C14 H14 119.6
O2 C15 H15A 109.5
O2 C15 H15B 109.5
H15A C15 H15B 109.5
O2 C15 H15C 109.5
H15A C15 H15C 109.5
H15B C15 H15C 109.5
C1 N1 C5 119.1(4)
C1 N1 Cu1 127.7(3)
C5 N1 Cu1 113.0(3)
C6 N2 N3 123.2(4)
C6 N2 Cu1 119.6(3)
N3 N2 Cu1 117.2(3)
C8 N3 N2 106.8(4)
C8 O1 Cu1 110.6(3)
C15 O2 Cu1 122.9(3)
C15 O2 H2A 109.8
Cu1 O2 H2A 126.0

loop_
_geom_bond_atom_site_label_1
_geom_bond_atom_site_label_2
_geom_bond_distance
Cu1 N2 1.948(4)
Cu1 O1 1.980(3)
Cu1 N1 2.013(4)
Cu1 Cl1 2.2333(13)
Cu1 O2 2.260(3)
C1 N1 1.346(6)
C1 C2 1.376(6)
C1 H1 0.9500
C2 C3 1.378(6)
C2 H2 0.9500
C3 C4 1.387(6)
C3 H3 0.9500
C4 C5 1.381(6)
C4 H4 0.9500
C5 N1 1.364(6)
C5 C6 1.477(6)
C6 N2 1.291(5)
C6 C7 1.482(6)
C7 H7A 0.9800
C7 H7B 0.9800
C7 H7C 0.9800
C8 O1 1.275(5)
C8 N3 1.343(6)
C8 C9 1.490(6)
C9 C10 1.393(6)
C9 C14 1.394(6)
C10 C11 1.382(6)
C10 H10 0.9500
C11 C12 1.384(6)
C11 H11 0.9500
C12 C13 1.386(7)
C12 H12 0.9500
C13 C14 1.389(6)
C13 H13 0.9500
C14 H14 0.9500
C15 O2 1.434(5)
C15 H15A 0.9800
C15 H15B 0.9800
C15 H15C 0.9800
N2 N3 1.387(5)
O2 H2A 0.8501

loop_
_geom_torsion_atom_site_label_1
_geom_torsion_atom_site_label_2
_geom_torsion_atom_site_label_3
_geom_torsion_atom_site_label_4
_geom_torsion
N1 C1 C2 C3 -0.5(7)
C1 C2 C3 C4 -0.1(7)
C2 C3 C4 C5 0.5(6)
C3 C4 C5 N1 -0.3(6)
C3 C4 C5 C6 177.5(4)
N1 C5 C6 N2 3.0(5)
C4 C5 C6 N2 -174.8(4)
N1 C5 C6 C7 -177.0(4)
C4 C5 C6 C7 5.2(7)
O1 C8 C9 C10 -162.8(4)
N3 C8 C9 C10 17.9(6)
O1 C8 C9 C14 16.6(6)
N3 C8 C9 C14 -162.7(4)
C14 C9 C10 C11 1.2(6)
C8 C9 C10 C11 -179.4(4)
C9 C10 C11 C12 -0.6(7)
C10 C11 C12 C13 0.1(7)
C11 C12 C13 C14 -0.3(7)
C12 C13 C14 C9 0.9(7)
C10 C9 C14 C13 -1.4(7)
C8 C9 C14 C13 179.2(4)
C2 C1 N1 C5 0.8(6)
C2 C1 N1 Cu1 -174.2(3)
C4 C5 N1 C1 -0.4(6)
C6 C5 N1 C1 -178.3(4)
C4 C5 N1 Cu1 175.3(3)
C6 C5 N1 Cu1 -2.6(4)
N2 Cu1 N1 C1 176.5(4)
O1 Cu1 N1 C1 -176.2(4)
Cl1 Cu1 N1 C1 -16.0(4)
O2 Cu1 N1 C1 82.9(4)
N2 Cu1 N1 C5 1.2(3)
O1 Cu1 N1 C5 8.5(6)
Cl1 Cu1 N1 C5 168.8(3)
O2 Cu1 N1 C5 -92.4(3)
C5 C6 N2 N3 176.8(4)
C7 C6 N2 N3 -3.2(6)
C5 C6 N2 Cu1 -2.1(5)
C7 C6 N2 Cu1 177.9(3)
O1 Cu1 N2 C6 -176.8(3)
N1 Cu1 N2 C6 0.6(3)
Cl1 Cu1 N2 C6 -89.8(6)
O2 Cu1 N2 C6 91.1(3)
O1 Cu1 N2 N3 4.3(3)
N1 Cu1 N2 N3 -178.3(3)
Cl1 Cu1 N2 N3 91.3(6)
O2 Cu1 N2 N3 -87.9(3)
O1 C8 N3 N2 -1.7(6)
C9 C8 N3 N2 177.5(3)
C6 N2 N3 C8 178.3(4)
Cu1 N2 N3 C8 -2.9(4)
N3 C8 O1 Cu1 5.1(5)
C9 C8 O1 Cu1 -174.1(3)
N2 Cu1 O1 C8 -4.7(3)
N1 Cu1 O1 C8 -12.0(5)
Cl1 Cu1 O1 C8 -172.3(3)
O2 Cu1 O1 C8 88.6(3)
N2 Cu1 O2 C15 -150.4(3)
O1 Cu1 O2 C15 130.1(3)
N1 Cu1 O2 C15 -70.4(3)
Cl1 Cu1 O2 C15 29.8(3)
